data_7239780
loop_
_publ_author_name
'Jouaiti, Abdelaziz'
'Grosshans, Philippe'
'Kyritsakas, Nathalie'
'Ferlay, Sylvie'
'Henry, Marc'
'Hosseini, Mir Wais'

_publ_section_title
;
 Crystal formation of 1D coordination polymers based on chiral, achiral
 and racemic 1,2-cyclohexane scaffolds
;
_journal_issue 10
_journal_name_full CrystEngComm
_journal_page_first 1746
_journal_page_last 1753
_journal_paper_doi 10.1039/C9CE01781J
_journal_volume 22
_journal_year 2020
_chemical_absolute_configuration ad
_chemical_formula_moiety 'C18 H18 Cl2 Hg N2 O4'
_chemical_formula_sum 'C18 H18 Cl2 Hg N2 O4'
_chemical_formula_weight 597.83
_space_group_crystal_system orthorhombic
_space_group_IT_number 19
_space_group_name_Hall 'P 2ac 2ab'
_space_group_name_H-M_alt 'P 21 21 21'
_atom_sites_solution_hydrogens geom
_audit_creation_method SHELXL-2014/6
_audit_update_record
;
2019-08-12 deposited with the CCDC.	2020-01-20 downloaded from the CCDC.
;
_cell_angle_alpha 90
_cell_angle_beta 90
_cell_angle_gamma 90
_cell_formula_units_Z 4
_cell_length_a 11.3240(9)
_cell_length_b 12.502(4)
_cell_length_c 14.398(4)
_cell_measurement_reflns_used 3606
_cell_measurement_temperature 173(2)
_cell_measurement_theta_max 30.
_cell_measurement_theta_min 2.5
_cell_volume 2038.4(9)
_computing_molecular_graphics 'Bruker SHELXTL'
_computing_publication_material 'Bruker SHELXTL'
_computing_structure_refinement 'SHELXL-2014/6 (Sheldrick, 2014)'
_diffrn_ambient_temperature 173(2)
_diffrn_measured_fraction_theta_full 0.998
_diffrn_measured_fraction_theta_max 0.999
_diffrn_measurement_device_type 'CCD area detector'
_diffrn_measurement_method 'phi and omega scans'
_diffrn_radiation_type MoK\a
_diffrn_radiation_wavelength 0.71073
_diffrn_reflns_av_R_equivalents 0.0325
_diffrn_reflns_av_unetI/netI 0.0488
_diffrn_reflns_Laue_measured_fraction_full 0.998
_diffrn_reflns_Laue_measured_fraction_max 0.999
_diffrn_reflns_limit_h_max 16
_diffrn_reflns_limit_h_min 0
_diffrn_reflns_limit_k_max 18
_diffrn_reflns_limit_k_min 0
_diffrn_reflns_limit_l_max 20
_diffrn_reflns_limit_l_min -20
_diffrn_reflns_number 6471
_diffrn_reflns_point_group_measured_fraction_full 0.994
_diffrn_reflns_point_group_measured_fraction_max 0.995
_diffrn_reflns_theta_full 25.242
_diffrn_reflns_theta_max 30.989
_diffrn_reflns_theta_min 2.809
_diffrn_source 'fine-focus sealed tube'
_exptl_absorpt_coefficient_mu 7.838
_exptl_absorpt_correction_T_max 0.510
_exptl_absorpt_correction_T_min 0.450
_exptl_absorpt_correction_type multi-scan
_exptl_absorpt_process_details sadabs
_exptl_crystal_colour colorless
_exptl_crystal_density_diffrn 1.948
_exptl_crystal_density_meas ?
_exptl_crystal_description prism
_exptl_crystal_F_000 1144
_exptl_crystal_size_max 0.120
_exptl_crystal_size_mid 0.110
_exptl_crystal_size_min 0.100
_refine_diff_density_max 0.827
_refine_diff_density_min -0.866
_refine_diff_density_rms 0.109
_refine_ls_abs_structure_details
;
 Flack x determined using 2094 quotients [(I+)-(I-)]/[(I+)+(I-)]
 (Parsons, Flack and Wagner, Acta Cryst. B69 (2013) 249-259).
;
_refine_ls_abs_structure_Flack 0.002(6)
_refine_ls_extinction_method none
_refine_ls_goodness_of_fit_ref 1.015
_refine_ls_hydrogen_treatment constr
_refine_ls_matrix_type full
_refine_ls_number_parameters 244
_refine_ls_number_reflns 6471
_refine_ls_number_restraints 0
_refine_ls_restrained_S_all 1.015
_refine_ls_R_factor_all 0.0457
_refine_ls_R_factor_gt 0.0321
_refine_ls_shift/su_max 0.002
_refine_ls_shift/su_mean 0.000
_refine_ls_structure_factor_coef Fsqd
_refine_ls_weighting_details 'w=1/[\s^2^(Fo^2^)+(0.0193P)^2^+0.4221P] where P=(Fo^2^+2Fc^2^)/3'
_refine_ls_weighting_scheme calc
_refine_ls_wR_factor_gt 0.0551
_refine_ls_wR_factor_ref 0.0588
_reflns_Friedel_coverage 0.781
_reflns_Friedel_fraction_full 0.989
_reflns_Friedel_fraction_max 0.990
_reflns_number_gt 5487
_reflns_number_total 6471
_reflns_threshold_expression 'I > 2\s(I)'
_cod_data_source_file c9ce01781j2.cif
_cod_data_source_block ST1275
_cod_depositor_comments
;
The following automatic conversions were performed:

data item '_exptl_crystal_density_meas' value 'none' was changed to
'?' -- the value is perceived as not measured.

Automatic conversion script
Id: cif_fix_values 7556 2019-12-06 15:28:31Z antanas 

 Adding full bibliography for 7239780--7239783.cif.

 Adding full bibliography for 7239780--7239783.cif.
;
_cod_original_cell_volume 2038.4(8)
_cod_database_code 7239780
_shelx_space_group_comment
;
The symmetry employed for this shelxl refinement is uniquely defined
by the following loop, which should always be used as a source of
symmetry information in preference to the above space-group names.
They are only intended as comments.
;
_shelx_estimated_absorpt_t_min 0.453
_shelx_estimated_absorpt_t_max 0.508
_shelxl_version_number 2014/6

loop_
_space_group_symop_operation_xyz
'x, y, z'
'-x+1/2, -y, z+1/2'
'-x, y+1/2, -z+1/2'
'x+1/2, -y+1/2, -z'

loop_
_atom_site_label
_atom_site_type_symbol
_atom_site_fract_x
_atom_site_fract_y
_atom_site_fract_z
_atom_site_U_iso_or_equiv
_atom_site_adp_type
_atom_site_occupancy
_atom_site_site_symmetry_order
_atom_site_calc_flag
_atom_site_refinement_flags_posn
_atom_site_refinement_flags_adp
Hg Hg -0.22033(2) 0.15650(2) 0.52504(2) 0.03303(6) Uani 1 1 d . .
Cl1 Cl -0.21166(19) -0.01916(12) 0.58247(11) 0.0532(4) Uani 1 1 d . .
Cl2 Cl -0.23223(14) 0.33983(11) 0.56050(10) 0.0444(3) Uani 1 1 d . .
N1 N -0.0862(4) 0.1827(3) 0.3934(3) 0.0327(10) Uani 1 1 d . .
C1 C -0.0288(5) 0.2770(5) 0.3890(4) 0.0345(12) Uani 1 1 d . .
H1 H -0.0406 0.3282 0.4369 0.041 Uiso 1 1 calc R U
C2 C 0.0468(5) 0.3011(4) 0.3167(4) 0.0306(12) Uani 1 1 d . .
H2 H 0.0871 0.3678 0.3152 0.037 Uiso 1 1 calc R U
C3 C 0.0631(5) 0.2270(4) 0.2464(3) 0.0272(11) Uani 1 1 d . .
C4 C 0.0025(5) 0.1324(4) 0.2497(4) 0.0315(12) Uani 1 1 d . .
H4 H 0.0103 0.0813 0.2013 0.038 Uiso 1 1 calc R U
C5 C -0.0706(5) 0.1125(4) 0.3250(4) 0.0348(13) Uani 1 1 d . .
H5 H -0.1111 0.0461 0.3279 0.042 Uiso 1 1 calc R U
C6 C 0.1468(5) 0.2550(4) 0.1696(3) 0.0307(12) Uani 1 1 d . .
O1 O 0.2031(4) 0.3367(3) 0.1688(3) 0.0537(12) Uani 1 1 d . .
O2 O 0.1490(4) 0.1807(3) 0.1042(2) 0.0317(9) Uani 1 1 d . .
C7 C 0.2308(5) 0.1942(4) 0.0264(3) 0.0276(10) Uani 1 1 d . .
H7 H 0.2679 0.2668 0.0288 0.033 Uiso 1 1 calc R U
C8 C 0.1615(6) 0.1813(5) -0.0632(4) 0.0379(14) Uani 1 1 d . .
H8A H 0.1031 0.2400 -0.0685 0.045 Uiso 1 1 calc R U
H8B H 0.1177 0.1128 -0.0617 0.045 Uiso 1 1 calc R U
C9 C 0.2427(5) 0.1830(4) -0.1472(3) 0.0378(15) Uani 1 1 d . .
H9A H 0.1960 0.1693 -0.2040 0.045 Uiso 1 1 calc R U
H9B H 0.2792 0.2547 -0.1530 0.045 Uiso 1 1 calc R U
C10 C 0.3388(6) 0.0993(4) -0.1386(4) 0.0351(13) Uani 1 1 d . .
H10A H 0.3939 0.1061 -0.1917 0.042 Uiso 1 1 calc R U
H10B H 0.3029 0.0272 -0.1412 0.042 Uiso 1 1 calc R U
C11 C 0.4073(6) 0.1114(5) -0.0482(4) 0.0379(14) Uani 1 1 d . .
H11A H 0.4657 0.0528 -0.0428 0.045 Uiso 1 1 calc R U
H11B H 0.4508 0.1801 -0.0487 0.045 Uiso 1 1 calc R U
C12 C 0.3247(5) 0.1086(4) 0.0347(3) 0.0271(10) Uani 1 1 d . .
H12 H 0.2866 0.0366 0.0392 0.033 Uiso 1 1 calc R U
O3 O 0.3899(4) 0.1309(3) 0.1191(2) 0.0303(9) Uani 1 1 d . .
C13 C 0.4236(6) 0.0465(4) 0.1698(4) 0.0348(13) Uani 1 1 d . .
O4 O 0.3990(5) -0.0445(3) 0.1514(3) 0.0682(17) Uani 1 1 d . .
C14 C 0.4935(5) 0.0767(4) 0.2532(4) 0.0285(11) Uani 1 1 d . .
C15 C 0.5084(6) 0.1814(4) 0.2820(4) 0.0330(13) Uani 1 1 d . .
H15 H 0.4723 0.2387 0.2493 0.040 Uiso 1 1 calc R U
C16 C 0.5773(6) 0.2007(4) 0.3599(4) 0.0358(13) Uani 1 1 d . .
H16 H 0.5875 0.2727 0.3794 0.043 Uiso 1 1 calc R U
N2 N 0.6298(4) 0.1241(3) 0.4088(3) 0.0298(10) Uani 1 1 d . .
C17 C 0.6131(6) 0.0234(4) 0.3801(4) 0.0364(13) Uani 1 1 d . .
H17 H 0.6488 -0.0328 0.4145 0.044 Uiso 1 1 calc R U
C18 C 0.5477(6) -0.0027(4) 0.3043(4) 0.0398(14) Uani 1 1 d . .
H18 H 0.5393 -0.0755 0.2865 0.048 Uiso 1 1 calc R U

loop_
_atom_site_aniso_label
_atom_site_aniso_U_11
_atom_site_aniso_U_22
_atom_site_aniso_U_33
_atom_site_aniso_U_23
_atom_site_aniso_U_13
_atom_site_aniso_U_12
Hg 0.03601(11) 0.03378(10) 0.02931(9) 0.00013(9) 0.00147(10) 0.00137(9)
Cl1 0.0765(12) 0.0389(8) 0.0444(8) 0.0070(7) -0.0141(10) 0.0081(9)
Cl2 0.0517(9) 0.0348(7) 0.0468(7) -0.0077(6) 0.0052(7) 0.0025(8)
N1 0.036(3) 0.035(3) 0.027(2) 0.0008(19) 0.0042(19) 0.0018(19)
C1 0.037(3) 0.037(3) 0.029(3) -0.007(2) 0.001(2) -0.001(2)
C2 0.032(3) 0.032(3) 0.029(3) -0.001(2) -0.003(2) -0.001(2)
C3 0.029(3) 0.030(3) 0.023(2) 0.003(2) -0.002(2) -0.001(2)
C4 0.039(3) 0.028(3) 0.027(2) -0.002(2) 0.006(2) 0.001(2)
C5 0.039(3) 0.029(3) 0.037(3) -0.001(2) 0.009(3) 0.000(2)
C6 0.035(3) 0.032(3) 0.025(2) -0.001(2) 0.002(2) -0.001(2)
O1 0.076(3) 0.043(2) 0.042(2) -0.010(2) 0.019(2) -0.029(3)
O2 0.034(2) 0.032(2) 0.0295(18) -0.0023(15) 0.0068(16) -0.0060(16)
C7 0.030(3) 0.028(2) 0.025(2) 0.005(2) 0.008(3) -0.002(2)
C8 0.034(3) 0.048(4) 0.031(3) 0.004(3) -0.003(3) 0.009(3)
C9 0.050(4) 0.040(3) 0.024(2) 0.005(2) -0.002(2) 0.000(2)
C10 0.047(4) 0.032(3) 0.027(3) 0.000(2) 0.008(3) -0.004(3)
C11 0.036(3) 0.043(3) 0.035(3) -0.002(2) 0.003(2) 0.003(3)
C12 0.032(3) 0.027(2) 0.022(2) -0.003(2) 0.000(2) -0.001(2)
O3 0.037(2) 0.026(2) 0.0280(18) 0.0018(15) -0.0052(16) -0.0001(16)
C13 0.048(4) 0.027(3) 0.030(3) 0.003(2) -0.003(3) -0.004(3)
O4 0.119(5) 0.025(2) 0.061(3) 0.006(2) -0.049(3) -0.013(3)
C14 0.040(3) 0.021(2) 0.024(2) 0.002(2) 0.001(2) -0.001(2)
C15 0.044(3) 0.023(3) 0.031(3) 0.002(2) -0.001(2) 0.003(2)
C16 0.044(4) 0.026(3) 0.037(3) 0.005(2) -0.001(3) -0.002(3)
N2 0.034(3) 0.026(2) 0.029(2) -0.0033(18) 0.0018(19) 0.0040(18)
C17 0.045(4) 0.027(3) 0.038(3) 0.003(2) -0.006(3) 0.004(3)
C18 0.058(4) 0.023(3) 0.038(3) -0.005(2) -0.012(3) 0.005(3)

loop_
_atom_type_symbol
_atom_type_description
_atom_type_scat_dispersion_real
_atom_type_scat_dispersion_imag
_atom_type_scat_source
Hg Hg -2.3894 9.2266 'International Tables Vol C Tables 4.2.6.8 and 6.1.1.4'
Cl Cl 0.1484 0.1585 'International Tables Vol C Tables 4.2.6.8 and 6.1.1.4'
O O 0.0106 0.0060 'International Tables Vol C Tables 4.2.6.8 and 6.1.1.4'
N N 0.0061 0.0033 'International Tables Vol C Tables 4.2.6.8 and 6.1.1.4'
C C 0.0033 0.0016 'International Tables Vol C Tables 4.2.6.8 and 6.1.1.4'
H H 0.0000 0.0000 'International Tables Vol C Tables 4.2.6.8 and 6.1.1.4'

loop_
_geom_angle_atom_site_label_1
_geom_angle_atom_site_label_2
_geom_angle_atom_site_label_3
_geom_angle
_geom_angle_site_symmetry_1
_geom_angle_site_symmetry_3
Cl1 Hg Cl2 146.84(6) . .
Cl1 Hg N2 96.69(11) . 1_455
Cl2 Hg N2 105.86(10) . 1_455
Cl1 Hg N1 111.79(11) . .
Cl2 Hg N1 94.20(11) . .
N2 Hg N1 85.54(15) 1_455 .
C5 N1 C1 118.6(5) . .
C5 N1 Hg 124.5(4) . .
C1 N1 Hg 116.9(3) . .
N1 C1 C2 121.7(5) . .
N1 C1 H1 119.2 . .
C2 C1 H1 119.2 . .
C1 C2 C3 119.2(5) . .
C1 C2 H2 120.4 . .
C3 C2 H2 120.4 . .
C4 C3 C2 119.1(5) . .
C4 C3 C6 123.0(5) . .
C2 C3 C6 117.9(5) . .
C3 C4 C5 118.8(5) . .
C3 C4 H4 120.6 . .
C5 C4 H4 120.6 . .
N1 C5 C4 122.7(5) . .
N1 C5 H5 118.7 . .
C4 C5 H5 118.7 . .
O1 C6 O2 125.3(5) . .
O1 C6 C3 122.7(5) . .
O2 C6 C3 112.0(4) . .
C6 O2 C7 118.4(4) . .
O2 C7 C12 107.6(4) . .
O2 C7 C8 108.1(4) . .
C12 C7 C8 110.8(4) . .
O2 C7 H7 110.1 . .
C12 C7 H7 110.1 . .
C8 C7 H7 110.1 . .
C7 C8 C9 111.2(5) . .
C7 C8 H8A 109.4 . .
C9 C8 H8A 109.4 . .
C7 C8 H8B 109.4 . .
C9 C8 H8B 109.4 . .
H8A C8 H8B 108.0 . .
C10 C9 C8 111.2(4) . .
C10 C9 H9A 109.4 . .
C8 C9 H9A 109.4 . .
C10 C9 H9B 109.4 . .
C8 C9 H9B 109.4 . .
H9A C9 H9B 108.0 . .
C9 C10 C11 111.5(5) . .
C9 C10 H10A 109.3 . .
C11 C10 H10A 109.3 . .
C9 C10 H10B 109.3 . .
C11 C10 H10B 109.3 . .
H10A C10 H10B 108.0 . .
C12 C11 C10 110.9(5) . .
C12 C11 H11A 109.5 . .
C10 C11 H11A 109.5 . .
C12 C11 H11B 109.5 . .
C10 C11 H11B 109.5 . .
H11A C11 H11B 108.0 . .
O3 C12 C7 106.7(4) . .
O3 C12 C11 110.0(4) . .
C7 C12 C11 110.8(4) . .
O3 C12 H12 109.8 . .
C7 C12 H12 109.8 . .
C11 C12 H12 109.8 . .
C13 O3 C12 116.8(4) . .
O4 C13 O3 124.1(5) . .
O4 C13 C14 122.8(5) . .
O3 C13 C14 113.1(4) . .
C18 C14 C15 117.8(5) . .
C18 C14 C13 119.0(5) . .
C15 C14 C13 123.2(5) . .
C14 C15 C16 118.4(5) . .
C14 C15 H15 120.8 . .
C16 C15 H15 120.8 . .
N2 C16 C15 123.7(5) . .
N2 C16 H16 118.2 . .
C15 C16 H16 118.2 . .
C16 N2 C17 116.9(5) . .
C16 N2 Hg 124.0(3) . 1_655
C17 N2 Hg 118.0(4) . 1_655
N2 C17 C18 123.4(5) . .
N2 C17 H17 118.3 . .
C18 C17 H17 118.3 . .
C17 C18 C14 119.9(5) . .
C17 C18 H18 120.1 . .
C14 C18 H18 120.1 . .

loop_
_geom_bond_atom_site_label_1
_geom_bond_atom_site_label_2
_geom_bond_distance
_geom_bond_site_symmetry_2
Hg Cl1 2.3488(16) .
Hg Cl2 2.3521(15) .
Hg N2 2.419(5) 1_455
Hg N1 2.451(4) .
N1 C5 1.330(6) .
N1 C1 1.348(7) .
C1 C2 1.382(8) .
C1 H1 0.9500 .
C2 C3 1.384(7) .
C2 H2 0.9500 .
C3 C4 1.369(7) .
C3 C6 1.497(7) .
C4 C5 1.387(8) .
C4 H4 0.9500 .
C5 H5 0.9500 .
C6 O1 1.204(6) .
C6 O2 1.324(6) .
O2 C7 1.463(6) .
C7 C12 1.513(7) .
C7 C8 1.518(7) .
C7 H7 1.0000 .
C8 C9 1.520(8) .
C8 H8A 0.9900 .
C8 H8B 0.9900 .
C9 C10 1.514(8) .
C9 H9A 0.9900 .
C9 H9B 0.9900 .
C10 C11 1.523(8) .
C10 H10A 0.9900 .
C10 H10B 0.9900 .
C11 C12 1.516(7) .
C11 H11A 0.9900 .
C11 H11B 0.9900 .
C12 O3 1.450(6) .
C12 H12 1.0000 .
O3 C13 1.339(6) .
C13 O4 1.201(7) .
C13 C14 1.487(8) .
C14 C18 1.379(8) .
C14 C15 1.385(8) .
C15 C16 1.387(8) .
C15 H15 0.9500 .
C16 N2 1.328(7) .
C16 H16 0.9500 .
N2 C17 1.339(7) .
N2 Hg 2.419(5) 1_655
C17 C18 1.359(8) .
C17 H17 0.9500 .
C18 H18 0.9500 .
